data_2214923
loop_
_publ_author_name
'\"Ozel G\"uven, \"Ozden'
' Erdo\(gan, Taner'
'\,Caylak, Nagihan'
'H\"okelek, Tuncer'

_publ_section_title
;
 2-(1<i>H</i>-Benzimidazol-1-yl)-1-(2-furyl)-3-phenylpropan-1-one
;
_journal_coeditor_code XU2303
_journal_issue 8
_journal_name_full 'Acta Crystallographica Section E'
_journal_page_first o3638
_journal_page_last o3638
_journal_paper_doi 10.1107/S1600536807036550
_journal_volume 63
_journal_year 2007
_chemical_formula_iupac 'C20 H16 N2 O2'
_chemical_formula_moiety 'C20 H16 N2 O2'
_chemical_formula_sum 'C20 H16 N2 O2'
_chemical_formula_weight 316.35
_chemical_melting_point 426.5(5)
_chemical_name_systematic
;
2-(1H-Benzimidazol-1-yl)-1-(2-furyl)-3-phenylpropan-1-one
;
_space_group_IT_number 14
_symmetry_cell_setting monoclinic
_symmetry_space_group_name_Hall '-P 2yn'
_symmetry_space_group_name_H-M 'P 1 21/n 1'
_atom_sites_solution_hydrogens geom
_atom_sites_solution_primary direct
_atom_sites_solution_secondary difmap
_audit_creation_method SHELXL-97
_cell_angle_alpha 90.00
_cell_angle_beta 114.677(9)
_cell_angle_gamma 90.00
_cell_formula_units_Z 4
_cell_length_a 16.3886(2)
_cell_length_b 6.5976(2)
_cell_length_c 16.7166(3)
_cell_measurement_reflns_used 25
_cell_measurement_temperature 298(2)
_cell_measurement_theta_max 19.5
_cell_measurement_theta_min 2.3
_cell_volume 1642.42(13)
_computing_cell_refinement 'CAD-4 EXPRESS'
_computing_data_collection 'CAD-4 EXPRESS (Enraf--Nonius, 1994)'
_computing_data_reduction 'XCAD4 (Harms & Wocadlo, 1995)'
_computing_molecular_graphics 'ORTEP-3 for Windows (Farrugia, 1997)'
_computing_publication_material 'WinGX (Farrugia, 1999)'
_computing_structure_refinement 'SHELXL97 (Sheldrick, 1997)'
_computing_structure_solution 'SHELXS97 (Sheldrick, 1997)'
_diffrn_ambient_temperature 298(2)
_diffrn_measured_fraction_theta_full 1.00
_diffrn_measured_fraction_theta_max 1.00
_diffrn_measurement_device_type 'Enraf--Nonius TurboCAD-4'
_diffrn_measurement_method 'Non-profiled \w'
_diffrn_radiation_monochromator graphite
_diffrn_radiation_source 'fine-focus sealed tube'
_diffrn_radiation_type MoK\a
_diffrn_radiation_wavelength 0.71073
_diffrn_reflns_av_R_equivalents 0.020
_diffrn_reflns_av_sigmaI/netI 0.046
_diffrn_reflns_limit_h_max 0
_diffrn_reflns_limit_h_min -20
_diffrn_reflns_limit_k_max 8
_diffrn_reflns_limit_k_min 0
_diffrn_reflns_limit_l_max 20
_diffrn_reflns_limit_l_min -18
_diffrn_reflns_number 3451
_diffrn_reflns_theta_full 26.3
_diffrn_reflns_theta_max 26.3
_diffrn_reflns_theta_min 2.9
_diffrn_standards_decay_% 1
_diffrn_standards_interval_time 120
_diffrn_standards_number 3
_exptl_absorpt_coefficient_mu 0.084
_exptl_absorpt_correction_T_max 0.983
_exptl_absorpt_correction_T_min 0.971
_exptl_absorpt_correction_type psi-scan
_exptl_absorpt_process_details '(North <i>et al.</i>,  1968)'
_exptl_crystal_colour pink
_exptl_crystal_density_diffrn 1.279
_exptl_crystal_density_method 'not measured'
_exptl_crystal_description prism
_exptl_crystal_F_000 664
_exptl_crystal_size_max 0.35
_exptl_crystal_size_mid 0.25
_exptl_crystal_size_min 0.20
_refine_diff_density_max 0.14
_refine_diff_density_min -0.15
_refine_ls_extinction_method none
_refine_ls_goodness_of_fit_ref 0.993
_refine_ls_hydrogen_treatment refall
_refine_ls_matrix_type full
_refine_ls_number_parameters 281
_refine_ls_number_reflns 3334
_refine_ls_number_restraints 0
_refine_ls_restrained_S_all 0.993
_refine_ls_R_factor_all 0.110
_refine_ls_R_factor_gt 0.045
_refine_ls_shift/su_max 0.000
_refine_ls_shift/su_mean 0.000
_refine_ls_structure_factor_coef Fsqd
_refine_ls_weighting_details 'calc w=1/[\s^2^(Fo^2^)+(0.0555P)^2^+0.2297P] where P=(Fo^2^+2Fc^2^)/3'
_refine_ls_weighting_scheme calc
_refine_ls_wR_factor_gt 0.104
_refine_ls_wR_factor_ref 0.127
_reflns_number_gt 1884
_reflns_number_total 3334
_reflns_threshold_expression I>2\s(I)
_cod_data_source_file xu2303.cif
_cod_data_source_block I
_cod_depositor_comments
;
The following automatic conversions were performed:

'_chemical_melting_point' value '426-427' was changed to '426.5(5)' -
the average value was taken and precision was estimated.

Automatic conversion script
Id: cif_fix_values 1646 2011-03-28 12:23:43Z adriana 

The following automatic conversions were performed:

'_chemical_melting_point' value '426-427' was changed to '426.5(5)' -
the average value was taken and precision was estimated.

Automatic conversion script
Id: cif_fix_values 1715 2011-07-08 13:25:40Z adriana 
;
_cod_original_sg_symbol_H-M 'P 21/n'
_cod_database_code 2214923
_cod_database_fobs_code 2214923

loop_
_symmetry_equiv_pos_as_xyz
'x, y, z'
'-x+1/2, y+1/2, -z+1/2'
'-x, -y, -z'
'x-1/2, -y-1/2, z-1/2'

loop_
_atom_site_type_symbol
_atom_site_label
_atom_site_fract_x
_atom_site_fract_y
_atom_site_fract_z
_atom_site_U_iso_or_equiv
_atom_site_adp_type
_atom_site_calc_flag
_atom_site_occupancy
O O1 1.16659(12) 1.0691(3) 0.07170(10) 0.0713(5) Uani d 1
O O2 1.25039(11) 0.9637(2) 0.24119(10) 0.0587(4) Uani d 1
N N1 1.06934(11) 0.9260(2) 0.26597(10) 0.0416(4) Uani d 1
N N2 1.01229(13) 0.6120(3) 0.24342(13) 0.0586(5) Uani d 1
C C1 1.13037(15) 1.1210(3) 0.12921(13) 0.0491(5) Uani d 1
C C2 1.05646(19) 1.2327(4) 0.08763(16) 0.0654(7) Uani d 1
H H2 1.0208(15) 1.281(3) 0.1103(15) 0.059(7) Uiso d 1
C C3 1.0455(3) 1.2498(5) -0.00107(17) 0.0817(9) Uani d 1
H H3 0.997(2) 1.315(5) -0.040(2) 0.108(11) Uiso d 1
C C4 1.1125(3) 1.1502(5) -0.00629(18) 0.0827(9) Uani d 1
H H4 1.1326(18) 1.122(4) -0.0526(18) 0.092(9) Uiso d 1
C C5 1.17906(14) 1.0521(3) 0.21829(13) 0.0435(5) Uani d 1
C C6 1.13654(13) 1.0859(3) 0.28278(12) 0.0408(5) Uani d 1
H H6 1.1044(11) 1.215(3) 0.2708(10) 0.027(4) Uiso d 1
C C7 1.20677(15) 1.0837(4) 0.37823(13) 0.0503(6) Uani d 1
H H71 1.2514(13) 1.187(3) 0.3809(13) 0.057(6) Uiso d 1
H H72 1.2361(13) 0.952(3) 0.3899(13) 0.054(6) Uiso d 1
C C8 1.16775(13) 1.1282(3) 0.44258(12) 0.0475(5) Uani d 1
C C9 1.14102(18) 1.3217(4) 0.45064(17) 0.0668(7) Uani d 1
H H9 1.1472(17) 1.423(4) 0.4145(18) 0.088(9) Uiso d 1
C C10 1.1036(2) 1.3656(6) 0.50851(19) 0.0822(9) Uani d 1
H H10 1.0870(18) 1.502(4) 0.5123(17) 0.085(9) Uiso d 1
C C11 1.09365(19) 1.2166(7) 0.56044(18) 0.0858(10) Uani d 1
H H11 1.0705(19) 1.237(5) 0.602(2) 0.111(10) Uiso d 1
C C12 1.1206(2) 1.0237(7) 0.55359(19) 0.0863(9) Uani d 1
H H12 1.114(2) 0.919(4) 0.588(2) 0.106(10) Uiso d 1
C C13 1.15763(18) 0.9805(5) 0.49538(16) 0.0674(7) Uani d 1
H H13 1.1757(17) 0.847(4) 0.4899(16) 0.084(9) Uiso d 1
C C14 1.08385(16) 0.7231(3) 0.26522(15) 0.0530(6) Uani d 1
H H14 1.1436(14) 0.672(3) 0.2790(13) 0.057(6) Uiso d 1
C C15 0.94413(13) 0.7514(3) 0.22835(12) 0.0453(5) Uani d 1
C C16 0.85217(15) 0.7207(4) 0.20142(15) 0.0567(6) Uani d 1
H H16 0.8277(15) 0.585(4) 0.1919(14) 0.062(7) Uiso d 1
C C17 0.79920(17) 0.8872(4) 0.18858(16) 0.0636(7) Uani d 1
H H17 0.7355(17) 0.866(4) 0.1711(15) 0.079(7) Uiso d 1
C C18 0.83400(16) 1.0828(4) 0.20143(17) 0.0631(7) Uani d 1
H H18 0.7947(17) 1.201(4) 0.1940(17) 0.088(8) Uiso d 1
C C19 0.92461(15) 1.1180(4) 0.22888(15) 0.0521(6) Uani d 1
H H19 0.9489(14) 1.247(4) 0.2400(14) 0.066(7) Uiso d 1
C C20 0.97822(13) 0.9480(3) 0.24149(11) 0.0393(5) Uani d 1

loop_
_atom_site_aniso_label
_atom_site_aniso_U_11
_atom_site_aniso_U_22
_atom_site_aniso_U_33
_atom_site_aniso_U_12
_atom_site_aniso_U_13
_atom_site_aniso_U_23
O1 0.0881(12) 0.0851(12) 0.0518(10) -0.0060(10) 0.0402(9) -0.0032(9)
O2 0.0528(9) 0.0628(10) 0.0674(10) 0.0076(8) 0.0318(8) 0.0094(8)
N1 0.0399(9) 0.0418(10) 0.0434(9) -0.0024(8) 0.0176(7) 0.0033(8)
N2 0.0565(12) 0.0452(11) 0.0743(13) -0.0032(10) 0.0275(10) 0.0071(10)
C1 0.0563(13) 0.0509(13) 0.0440(12) -0.0088(12) 0.0249(11) -0.0027(10)
C2 0.0739(17) 0.0653(17) 0.0517(14) 0.0044(15) 0.0210(13) 0.0042(13)
C3 0.101(2) 0.078(2) 0.0484(16) -0.0015(19) 0.0126(16) 0.0119(15)
C4 0.117(3) 0.085(2) 0.0481(16) -0.014(2) 0.0369(17) -0.0003(15)
C5 0.0432(12) 0.0399(11) 0.0480(12) -0.0070(10) 0.0195(10) 0.0007(10)
C6 0.0400(11) 0.0416(12) 0.0410(11) -0.0025(10) 0.0170(9) 0.0029(9)
C7 0.0432(12) 0.0614(16) 0.0436(12) -0.0022(13) 0.0155(10) 0.0028(11)
C8 0.0415(11) 0.0593(14) 0.0349(11) -0.0042(11) 0.0093(9) 0.0007(10)
C9 0.0748(18) 0.0720(19) 0.0566(15) -0.0004(15) 0.0304(14) 0.0013(14)
C10 0.081(2) 0.094(2) 0.0724(19) 0.0038(18) 0.0335(16) -0.0170(18)
C11 0.0634(17) 0.150(3) 0.0486(15) -0.006(2) 0.0277(14) -0.011(2)
C12 0.083(2) 0.122(3) 0.0592(17) -0.004(2) 0.0354(16) 0.0227(19)
C13 0.0724(17) 0.076(2) 0.0540(14) 0.0010(15) 0.0261(13) 0.0160(13)
C14 0.0489(14) 0.0441(14) 0.0669(15) 0.0061(12) 0.0249(12) 0.0102(11)
C15 0.0466(12) 0.0498(13) 0.0399(11) -0.0031(11) 0.0184(9) 0.0049(10)
C16 0.0494(14) 0.0606(16) 0.0579(14) -0.0130(13) 0.0200(11) 0.0029(12)
C17 0.0427(14) 0.082(2) 0.0648(15) -0.0060(14) 0.0208(12) 0.0016(14)
C18 0.0493(15) 0.0658(18) 0.0775(17) 0.0058(13) 0.0296(13) -0.0001(14)
C19 0.0491(13) 0.0490(15) 0.0611(14) 0.0015(12) 0.0259(11) -0.0028(12)
C20 0.0382(11) 0.0483(12) 0.0334(10) -0.0022(10) 0.0171(8) 0.0020(9)

loop_
_atom_type_symbol
_atom_type_description
_atom_type_scat_dispersion_real
_atom_type_scat_dispersion_imag
_atom_type_scat_source
C C 0.0033 0.0016 'International Tables Vol C Tables 4.2.6.8 and 6.1.1.4'
H H 0.0000 0.0000 'International Tables Vol C Tables 4.2.6.8 and 6.1.1.4'
N N 0.0061 0.0033 'International Tables Vol C Tables 4.2.6.8 and 6.1.1.4'
O O 0.0106 0.0060 'International Tables Vol C Tables 4.2.6.8 and 6.1.1.4'

loop_
_geom_angle_atom_site_label_1
_geom_angle_atom_site_label_2
_geom_angle_atom_site_label_3
_geom_angle
C4 O1 C1 106.1(2)
C14 N1 C20 105.79(17)
C14 N1 C6 126.14(18)
C20 N1 C6 127.91(17)
C14 N2 C15 103.98(18)
C2 C1 O1 109.7(2)
C2 C1 C5 134.6(2)
O1 C1 C5 115.6(2)
C1 C2 C3 106.2(3)
C1 C2 H2 126.6(15)
C3 C2 H2 127.2(15)
C4 C3 C2 106.5(3)
C4 C3 H3 135(2)
C2 C3 H3 119(2)
C3 C4 O1 111.5(3)
C3 C4 H4 135.7(16)
O1 C4 H4 112.8(16)
O2 C5 C1 121.48(19)
O2 C5 C6 120.70(18)
C1 C5 C6 117.77(19)
N1 C6 C5 106.74(15)
N1 C6 C7 111.81(16)
C5 C6 C7 111.68(17)
N1 C6 H6 106.9(9)
C5 C6 H6 110.4(9)
C7 C6 H6 109.2(9)
C8 C7 C6 112.83(18)
C8 C7 H71 111.3(12)
C6 C7 H71 105.1(12)
C8 C7 H72 110.9(12)
C6 C7 H72 108.1(12)
H71 C7 H72 108.2(16)
C13 C8 C9 117.9(2)
C13 C8 C7 121.9(2)
C9 C8 C7 120.2(2)
C8 C9 C10 121.2(3)
C8 C9 H9 118.3(17)
C10 C9 H9 120.4(17)
C11 C10 C9 120.1(3)
C11 C10 H10 121.7(17)
C9 C10 H10 118.1(17)
C10 C11 C12 119.2(3)
C10 C11 H11 124(2)
C12 C11 H11 116(2)
C11 C12 C13 120.4(3)
C11 C12 H12 120.7(19)
C13 C12 H12 118.9(19)
C8 C13 C12 121.1(3)
C8 C13 H13 118.2(16)
C12 C13 H13 120.7(16)
N2 C14 N1 114.6(2)
N2 C14 H14 125.1(13)
N1 C14 H14 120.2(13)
N2 C15 C20 110.44(17)
N2 C15 C16 129.9(2)
C20 C15 C16 119.6(2)
C17 C16 C15 117.7(2)
C17 C16 H16 121.9(13)
C15 C16 H16 120.3(13)
C16 C17 C18 122.1(2)
C16 C17 H17 117.9(15)
C18 C17 H17 120.0(15)
C19 C18 C17 121.5(2)
C19 C18 H18 117.7(15)
C17 C18 H18 120.7(15)
C18 C19 C20 116.2(2)
C18 C19 H19 122.3(14)
C20 C19 H19 121.6(14)
N1 C20 C19 131.96(19)
N1 C20 C15 105.17(17)
C19 C20 C15 122.86(19)

loop_
_geom_bond_atom_site_label_1
_geom_bond_atom_site_label_2
_geom_bond_distance
O1 C1 1.368(2)
O1 C4 1.344(3)
O2 C5 1.216(2)
N1 C6 1.465(2)
N1 C14 1.361(3)
N2 C14 1.299(3)
N2 C15 1.386(3)
C1 C2 1.338(3)
C2 C3 1.422(4)
C2 H2 0.88(2)
C3 H3 0.90(3)
C4 C3 1.314(4)
C4 H4 0.98(3)
C5 C1 1.438(3)
C6 C5 1.525(3)
C6 C7 1.529(3)
C6 H6 0.979(17)
C7 C8 1.492(3)
C7 H71 0.99(2)
C7 H72 0.97(2)
C8 C9 1.375(3)
C8 C13 1.370(3)
C9 C10 1.375(4)
C9 H9 0.93(3)
C10 H10 0.95(3)
C11 C10 1.366(4)
C11 C12 1.367(5)
C11 H11 0.93(3)
C12 H12 0.94(3)
C13 C12 1.375(4)
C13 H13 0.94(3)
C14 H14 0.97(2)
C15 C16 1.396(3)
C16 H16 0.97(2)
C17 C16 1.361(3)
C17 C18 1.390(4)
C17 H17 0.97(2)
C18 C19 1.379(3)
C18 H18 0.99(3)
C19 H19 0.93(2)
C20 N1 1.382(2)
C20 C15 1.393(3)
C20 C19 1.385(3)

loop_
_geom_hbond_atom_site_label_D
_geom_hbond_atom_site_label_H
_geom_hbond_atom_site_label_A
_geom_hbond_site_symmetry_A
_geom_hbond_distance_DH
_geom_hbond_distance_HA
_geom_hbond_distance_DA
_geom_hbond_angle_DHA
_geom_hbond_publ_flag
C14 H14 O2 5_545 0.97(2) 2.35(2) 3.250(3) 154.9(17) yes
C19 H19 N2 1_565 0.92(3) 2.61(3) 3.529(3) 170.4(18) yes

loop_
_geom_torsion_atom_site_label_1
_geom_torsion_atom_site_label_2
_geom_torsion_atom_site_label_3
_geom_torsion_atom_site_label_4
_geom_torsion
C4 O1 C1 C2 -0.6(3)
C4 O1 C1 C5 -178.9(2)
C1 O1 C4 C3 0.3(3)
C14 N1 C6 C5 54.1(2)
C20 N1 C6 C5 -120.7(2)
C14 N1 C6 C7 -68.3(3)
C20 N1 C6 C7 116.9(2)
C6 N1 C14 N2 -176.05(17)
C20 N1 C14 N2 -0.3(3)
C15 N2 C14 N1 -0.1(3)
C14 N2 C15 C20 0.4(2)
C14 N2 C15 C16 178.7(2)
O1 C1 C2 C3 0.6(3)
C5 C1 C2 C3 178.5(2)
C1 C2 C3 C4 -0.3(3)
O1 C4 C3 C2 0.0(3)
O2 C5 C1 C2 -173.7(2)
C6 C5 C1 C2 8.6(4)
O2 C5 C1 O1 4.1(3)
C6 C5 C1 O1 -173.56(17)
N1 C6 C5 O2 -98.0(2)
C7 C6 C5 O2 24.5(3)
N1 C6 C5 C1 79.6(2)
C7 C6 C5 C1 -157.90(19)
N1 C6 C7 C8 -63.7(3)
C5 C6 C7 C8 176.73(19)
C6 C7 C8 C13 107.3(3)
C6 C7 C8 C9 -73.0(3)
C13 C8 C9 C10 -1.3(4)
C7 C8 C9 C10 179.0(2)
C9 C8 C13 C12 1.0(4)
C7 C8 C13 C12 -179.3(2)
C8 C9 C10 C11 1.1(4)
C12 C11 C10 C9 -0.5(4)
C10 C11 C12 C13 0.3(5)
C8 C13 C12 C11 -0.5(4)
N2 C15 C16 C17 -177.7(2)
C20 C15 C16 C17 0.4(3)
C18 C17 C16 C15 0.0(4)
C16 C17 C18 C19 -0.7(4)
C17 C18 C19 C20 0.9(4)
C19 C20 N1 C14 -178.3(2)
C15 C20 N1 C14 0.6(2)
C19 C20 N1 C6 -2.7(3)
C15 C20 N1 C6 176.18(17)
N1 C20 C15 N2 -0.6(2)
C19 C20 C15 N2 178.35(19)
N1 C20 C15 C16 -179.07(17)
C19 C20 C15 C16 -0.1(3)
N1 C20 C19 C18 178.1(2)
C15 C20 C19 C18 -0.5(3)
